data_2216789
loop_
_publ_author_name
'Ali, Hapipah M.'
'Nazzatush, S. Jamaludin'
'Rizal, Mohd. Razali'
'Ng, Seik Weng'

_publ_section_title
;Bis{2'-[(5-chloro-1<i>H</i>-3-indolyl)methylene]-2-(1<i>H</i>-3-indolyl)acetohydrazido-\k^2^<i>N</i>,<i>O</i>}nickel(II)
 dimethyl sulfoxide disolvate
;
_journal_coeditor_code SJ2417
_journal_issue 12
_journal_name_full 'Acta Crystallographica Section E'
_journal_page_first m3033
_journal_page_last m3033
_journal_paper_doi 10.1107/S1600536807056966
_journal_volume 63
_journal_year 2007
_chemical_formula_iupac '[Ni (C19 H14 Cl N4 O)2], 2C2 H6 O S'
_chemical_formula_moiety 'C38 H28 Cl2 N8 Ni O2, 2C2 H6 O S'
_chemical_formula_sum 'C42 H40 Cl2 N8 Ni O4 S2'
_chemical_formula_weight 914.55
_chemical_name_systematic
;
Bis{2'-[(5-chloro-1<i>H</i>-3-indolyl)methylene]-2-(1<i>H</i>-3-
indolyl)acetohydrazido-\k^2^<i>N</i>,<i>O</i>}nickel(II) dimethyl sulfoxide
disolvate
;
_space_group_IT_number 14
_symmetry_cell_setting monoclinic
_symmetry_space_group_name_Hall '-P 2ybc'
_symmetry_space_group_name_H-M 'P 1 21/c 1'
_atom_sites_solution_hydrogens geom
_atom_sites_solution_primary direct
_atom_sites_solution_secondary difmap
_audit_creation_method SHELXL-97
_cell_angle_alpha 90.00
_cell_angle_beta 102.272(3)
_cell_angle_gamma 90.00
_cell_formula_units_Z 2
_cell_length_a 11.6590(10)
_cell_length_b 10.2190(10)
_cell_length_c 17.585(2)
_cell_measurement_reflns_used 1360
_cell_measurement_temperature 139(2)
_cell_measurement_theta_max 22.5
_cell_measurement_theta_min 4.4
_cell_volume 2047.3(4)
_computing_cell_refinement 'SAINT (Bruker, 2005)'
_computing_data_collection 'APEX2 (Bruker, 2005)'
_computing_data_reduction SAINT
_computing_molecular_graphics 'X-Seed (Barbour, 2001)'
_computing_publication_material 'publCIF (Westrip, 2007)'
_computing_structure_refinement 'SHELXL97 (Sheldrick, 1997)'
_computing_structure_solution 'SHELXS97 (Sheldrick, 1997)'
_diffrn_ambient_temperature 139(2)
_diffrn_measured_fraction_theta_full 0.997
_diffrn_measured_fraction_theta_max 0.997
_diffrn_measurement_device_type 'Bruker APEXII CCD diffractometer'
_diffrn_measurement_method '\f and \w scans'
_diffrn_radiation_monochromator graphite
_diffrn_radiation_source 'medium-focus sealed tube'
_diffrn_radiation_type MoK\a
_diffrn_radiation_wavelength 0.71073
_diffrn_reflns_av_R_equivalents 0.1081
_diffrn_reflns_av_sigmaI/netI 0.1883
_diffrn_reflns_limit_h_max 14
_diffrn_reflns_limit_h_min -15
_diffrn_reflns_limit_k_max 10
_diffrn_reflns_limit_k_min -13
_diffrn_reflns_limit_l_max 22
_diffrn_reflns_limit_l_min -22
_diffrn_reflns_number 13220
_diffrn_reflns_theta_full 27.50
_diffrn_reflns_theta_max 27.50
_diffrn_reflns_theta_min 1.79
_diffrn_standards_number 0
_exptl_absorpt_coefficient_mu 0.761
_exptl_absorpt_correction_T_max 0.985
_exptl_absorpt_correction_T_min 0.776
_exptl_absorpt_correction_type multi-scan
_exptl_absorpt_process_details '(SADABS; Sheldrick, 1996)'
_exptl_crystal_colour Red
_exptl_crystal_density_diffrn 1.484
_exptl_crystal_density_method 'not measured'
_exptl_crystal_description Block
_exptl_crystal_F_000 948
_exptl_crystal_size_max 0.42
_exptl_crystal_size_mid 0.05
_exptl_crystal_size_min 0.02
_refine_diff_density_max 0.500
_refine_diff_density_min -0.887
_refine_ls_extinction_method none
_refine_ls_goodness_of_fit_ref 0.990
_refine_ls_hydrogen_treatment mixed
_refine_ls_matrix_type full
_refine_ls_number_parameters 278
_refine_ls_number_reflns 4683
_refine_ls_number_restraints 2
_refine_ls_restrained_S_all 0.990
_refine_ls_R_factor_all 0.1534
_refine_ls_R_factor_gt 0.0488
_refine_ls_shift/su_max 0.001
_refine_ls_shift/su_mean <0.001
_refine_ls_structure_factor_coef Fsqd
_refine_ls_weighting_details 'calc w=1/[\s^2^(Fo^2^)+(0.0760P)^2^] where P=(Fo^2^+2Fc^2^)/3'
_refine_ls_weighting_scheme calc
_refine_ls_wR_factor_gt 0.1115
_refine_ls_wR_factor_ref 0.1980
_reflns_number_gt 2216
_reflns_number_total 4683
_reflns_threshold_expression I>2\s(I)
_cod_data_source_file sj2417.cif
_cod_data_source_block I
_cod_depositor_comments
;
The following automatic conversions were performed:
'_symmetry_cell_setting' value 'Monoclinic' changed to 'monoclinic'
according to '/home/saulius/struct/CIF-dictionaries/cif_core.dic'
dictionary named 'cif_core.dic' version 2.4.1 from 2010-06-29.

Automatic conversion script
Id: cif_fix_enum 1527 2010-12-29 10:47:43Z saulius 

The following automatic conversions were performed:

'_symmetry_cell_setting' value 'Monoclinic' changed to 'monoclinic'
according to /home/saulius/struct/CIF-dictionaries/cif_core.dic
dictionary named 'cif_core.dic' version 2.4.1 from 2010-06-29.

Automatic conversion script
Id: cif_fix_values 1715 2011-07-08 13:25:40Z adriana 
;
_cod_original_cell_volume 2047.2(3)
_cod_original_sg_symbol_H-M 'P 21/c'
_cod_database_code 2216789
_cod_database_fobs_code 2216789

loop_
_symmetry_equiv_pos_as_xyz
'x, y, z'
'-x, y+1/2, -z+1/2'
'-x, -y, -z'
'x, -y-1/2, z-1/2'

loop_
_atom_site_type_symbol
_atom_site_label
_atom_site_fract_x
_atom_site_fract_y
_atom_site_fract_z
_atom_site_U_iso_or_equiv
_atom_site_adp_type
_atom_site_calc_flag
_atom_site_refinement_flags
_atom_site_occupancy
Ni Ni1 0.5000 0.5000 0.5000 0.0207(3) Uani d S 1
Cl Cl1 0.77582(14) -0.23758(13) 0.53762(9) 0.0329(4) Uani d . 1
S S1 0.21730(14) -0.18848(14) 0.10978(9) 0.0305(4) Uani d . 1
O O1 0.3902(3) 0.5808(3) 0.4234(2) 0.0240(9) Uani d . 1
O O2 0.2384(3) -0.0989(4) 0.1797(2) 0.0315(10) Uani d . 1
N N1 0.4210(4) -0.0021(5) 0.2925(3) 0.0263(11) Uani d D 1
H H1N 0.369(4) -0.029(6) 0.252(2) 0.05(2) Uiso d D 1
N N2 0.4846(4) 0.3641(4) 0.4281(3) 0.0214(10) Uani d . 1
N N3 0.4110(4) 0.3933(4) 0.3554(3) 0.0242(11) Uani d . 1
N N4 -0.0266(5) 0.5368(5) 0.3064(3) 0.0289(12) Uani d D 1
H H4N -0.096(2) 0.499(5) 0.297(4) 0.040(19) Uiso d D 1
C C1 0.5565(5) 0.0105(5) 0.4043(3) 0.0207(12) Uani d . 1
C C2 0.6428(5) -0.0401(5) 0.4652(3) 0.0230(13) Uani d . 1
H H2 0.6787 0.0131 0.5079 0.028 Uiso calc R 1
C C3 0.6737(5) -0.1689(5) 0.4610(3) 0.0262(14) Uani d . 1
C C4 0.6230(5) -0.2500(5) 0.3983(3) 0.0276(14) Uani d . 1
H H4 0.6474 -0.3386 0.3976 0.033 Uiso calc R 1
C C5 0.5385(5) -0.2023(5) 0.3380(3) 0.0276(14) Uani d . 1
H H5 0.5041 -0.2560 0.2950 0.033 Uiso calc R 1
C C6 0.5055(5) -0.0719(5) 0.3425(3) 0.0230(13) Uani d . 1
C C7 0.4171(5) 0.1210(5) 0.3197(3) 0.0240(13) Uani d . 1
H H7 0.3657 0.1877 0.2950 0.029 Uiso calc R 1
C C8 0.4989(5) 0.1359(5) 0.3887(3) 0.0237(13) Uani d . 1
C C9 0.5233(5) 0.2449(5) 0.4401(3) 0.0226(13) Uani d . 1
H H9 0.5739 0.2285 0.4891 0.027 Uiso calc R 1
C C10 0.3674(5) 0.5089(5) 0.3609(3) 0.0223(12) Uani d . 1
C C11 0.2836(5) 0.5632(5) 0.2906(3) 0.0243(13) Uani d . 1
H H11A 0.3127 0.6495 0.2774 0.029 Uiso calc R 1
H H11B 0.2820 0.5041 0.2458 0.029 Uiso calc R 1
C C12 0.1612(5) 0.5787(5) 0.3033(3) 0.0224(13) Uani d . 1
C C13 0.0737(5) 0.4888(5) 0.2867(3) 0.0252(13) Uani d . 1
H H13 0.0806 0.4049 0.2648 0.030 Uiso calc R 1
C C14 0.1126(5) 0.6907(5) 0.3346(3) 0.0211(12) Uani d . 1
C C15 0.1571(5) 0.8133(5) 0.3635(3) 0.0267(14) Uani d . 1
H H15 0.2351 0.8379 0.3620 0.032 Uiso calc R 1
C C16 0.0856(6) 0.8971(6) 0.3938(3) 0.0331(16) Uani d . 1
H H16 0.1152 0.9799 0.4134 0.040 Uiso calc R 1
C C17 -0.0294(6) 0.8624(5) 0.3964(3) 0.0315(15) Uani d . 1
H H17 -0.0761 0.9212 0.4187 0.038 Uiso calc R 1
C C18 -0.0766(6) 0.7439(5) 0.3671(3) 0.0291(14) Uani d . 1
H H18 -0.1554 0.7208 0.3675 0.035 Uiso calc R 1
C C19 -0.0038(5) 0.6605(5) 0.3371(3) 0.0233(13) Uani d . 1
C C20 0.1682(6) -0.0854(6) 0.0285(4) 0.0445(18) Uani d . 1
H H20A 0.2345 -0.0345 0.0182 0.067 Uiso calc R 1
H H20B 0.1080 -0.0257 0.0396 0.067 Uiso calc R 1
H H20C 0.1349 -0.1388 -0.0171 0.067 Uiso calc R 1
C C21 0.0809(6) -0.2677(6) 0.1102(4) 0.0408(17) Uani d . 1
H H21A 0.0888 -0.3214 0.1572 0.061 Uiso calc R 1
H H21B 0.0593 -0.3236 0.0641 0.061 Uiso calc R 1
H H21C 0.0198 -0.2017 0.1095 0.061 Uiso calc R 1

loop_
_atom_site_aniso_label
_atom_site_aniso_U_11
_atom_site_aniso_U_22
_atom_site_aniso_U_33
_atom_site_aniso_U_12
_atom_site_aniso_U_13
_atom_site_aniso_U_23
Ni1 0.0197(6) 0.0166(5) 0.0232(6) 0.0004(4) -0.0016(4) -0.0016(4)
Cl1 0.0278(9) 0.0262(8) 0.0419(9) 0.0053(6) 0.0011(7) 0.0021(6)
S1 0.0267(9) 0.0282(8) 0.0343(9) 0.0030(7) 0.0017(7) -0.0093(7)
O1 0.024(2) 0.0199(19) 0.025(2) 0.0006(17) -0.0017(18) 0.0009(16)
O2 0.023(2) 0.037(2) 0.029(2) -0.0041(19) -0.0044(19) -0.0139(18)
N1 0.026(3) 0.026(3) 0.024(3) -0.004(2) -0.002(2) -0.007(2)
N2 0.016(3) 0.023(2) 0.025(3) -0.002(2) 0.003(2) -0.0009(19)
N3 0.025(3) 0.021(2) 0.023(3) 0.001(2) -0.003(2) 0.0013(19)
N4 0.023(3) 0.027(3) 0.036(3) -0.006(2) 0.002(2) -0.001(2)
C1 0.019(3) 0.018(3) 0.025(3) -0.004(2) 0.004(2) -0.005(2)
C2 0.018(3) 0.025(3) 0.025(3) -0.005(2) 0.000(3) -0.005(2)
C3 0.023(3) 0.023(3) 0.033(3) 0.000(2) 0.006(3) 0.001(2)
C4 0.028(4) 0.017(3) 0.041(4) -0.001(3) 0.013(3) -0.006(3)
C5 0.024(3) 0.025(3) 0.033(3) -0.009(3) 0.005(3) -0.010(3)
C6 0.015(3) 0.027(3) 0.024(3) -0.004(2) -0.001(3) 0.000(2)
C7 0.026(3) 0.022(3) 0.023(3) -0.006(2) 0.001(3) -0.001(2)
C8 0.025(3) 0.021(3) 0.023(3) -0.002(2) 0.001(3) -0.004(2)
C9 0.022(3) 0.019(3) 0.025(3) -0.002(2) 0.003(3) 0.000(2)
C10 0.017(3) 0.027(3) 0.021(3) -0.004(2) -0.001(2) 0.002(2)
C11 0.024(3) 0.025(3) 0.021(3) 0.003(3) -0.003(3) 0.000(2)
C12 0.023(3) 0.022(3) 0.019(3) 0.000(2) -0.002(3) 0.004(2)
C13 0.023(3) 0.024(3) 0.027(3) 0.001(3) 0.002(3) 0.002(2)
C14 0.021(3) 0.021(3) 0.018(3) -0.002(2) -0.001(2) 0.005(2)
C15 0.026(3) 0.024(3) 0.026(3) -0.003(3) -0.003(3) 0.004(2)
C16 0.041(4) 0.022(3) 0.032(4) -0.002(3) -0.002(3) 0.001(3)
C17 0.034(4) 0.028(3) 0.033(4) 0.010(3) 0.007(3) 0.003(3)
C18 0.024(3) 0.031(3) 0.031(3) 0.002(3) 0.003(3) 0.007(3)
C19 0.026(3) 0.020(3) 0.022(3) -0.002(2) 0.001(3) 0.006(2)
C20 0.058(5) 0.044(4) 0.030(4) -0.012(4) 0.007(4) -0.003(3)
C21 0.042(4) 0.040(4) 0.036(4) -0.017(3) -0.001(3) -0.001(3)

loop_
_atom_type_symbol
_atom_type_description
_atom_type_scat_dispersion_real
_atom_type_scat_dispersion_imag
_atom_type_scat_source
C C 0.0033 0.0016 'International Tables Vol C Tables 4.2.6.8 and 6.1.1.4'
H H 0.0000 0.0000 'International Tables Vol C Tables 4.2.6.8 and 6.1.1.4'
N N 0.0061 0.0033 'International Tables Vol C Tables 4.2.6.8 and 6.1.1.4'
O O 0.0106 0.0060 'International Tables Vol C Tables 4.2.6.8 and 6.1.1.4'
S S 0.1246 0.1234 'International Tables Vol C Tables 4.2.6.8 and 6.1.1.4'
Cl Cl 0.1484 0.1585 'International Tables Vol C Tables 4.2.6.8 and 6.1.1.4'
Ni Ni 0.3393 1.1124 'International Tables Vol C Tables 4.2.6.8 and 6.1.1.4'

loop_
_geom_angle_atom_site_label_1
_geom_angle_atom_site_label_2
_geom_angle_atom_site_label_3
_geom_angle_site_symmetry_1
_geom_angle_site_symmetry_3
_geom_angle
O1 Ni1 O1 . 3_666 180.0000(10)
O1 Ni1 N2 . 3_666 96.52(17)
O1 Ni1 N2 3_666 3_666 83.48(17)
O1 Ni1 N2 . . 83.48(17)
O1 Ni1 N2 3_666 . 96.52(17)
N2 Ni1 N2 3_666 . 180.0000(10)
O2 S1 C20 . . 105.4(3)
O2 S1 C21 . . 105.2(3)
C20 S1 C21 . . 97.9(3)
C10 O1 Ni1 . . 110.4(3)
C7 N1 C6 . . 109.3(5)
C7 N1 H1N . . 121(4)
C6 N1 H1N . . 129(4)
C9 N2 N3 . . 117.9(4)
C9 N2 Ni1 . . 127.5(4)
N3 N2 Ni1 . . 114.2(3)
C10 N3 N2 . . 107.2(4)
C19 N4 C13 . . 108.8(5)
C19 N4 H4N . . 125(4)
C13 N4 H4N . . 126(4)
C2 C1 C6 . . 119.1(5)
C2 C1 C8 . . 134.5(5)
C6 C1 C8 . . 106.3(5)
C3 C2 C1 . . 117.8(5)
C3 C2 H2 . . 121.1
C1 C2 H2 . . 121.1
C2 C3 C4 . . 122.5(5)
C2 C3 Cl1 . . 119.3(4)
C4 C3 Cl1 . . 118.2(4)
C5 C4 C3 . . 120.6(5)
C5 C4 H4 . . 119.7
C3 C4 H4 . . 119.7
C4 C5 C6 . . 117.1(5)
C4 C5 H5 . . 121.4
C6 C5 H5 . . 121.4
N1 C6 C5 . . 129.0(5)
N1 C6 C1 . . 108.2(5)
C5 C6 C1 . . 122.8(5)
N1 C7 C8 . . 110.2(5)
N1 C7 H7 . . 124.9
C8 C7 H7 . . 124.9
C7 C8 C9 . . 130.6(5)
C7 C8 C1 . . 105.9(5)
C9 C8 C1 . . 123.4(5)
N2 C9 C8 . . 127.8(5)
N2 C9 H9 . . 116.1
C8 C9 H9 . . 116.1
N3 C10 O1 . . 124.4(5)
N3 C10 C11 . . 118.0(5)
O1 C10 C11 . . 117.6(5)
C12 C11 C10 . . 112.9(5)
C12 C11 H11A . . 109.0
C10 C11 H11A . . 109.0
C12 C11 H11B . . 109.0
C10 C11 H11B . . 109.0
H11A C11 H11B . . 107.8
C13 C12 C14 . . 106.4(5)
C13 C12 C11 . . 126.3(5)
C14 C12 C11 . . 127.3(5)
C12 C13 N4 . . 110.1(5)
C12 C13 H13 . . 124.9
N4 C13 H13 . . 124.9
C19 C14 C15 . . 118.0(5)
C19 C14 C12 . . 107.4(5)
C15 C14 C12 . . 134.6(5)
C16 C15 C14 . . 119.1(6)
C16 C15 H15 . . 120.5
C14 C15 H15 . . 120.5
C15 C16 C17 . . 121.2(6)
C15 C16 H16 . . 119.4
C17 C16 H16 . . 119.4
C18 C17 C16 . . 121.2(6)
C18 C17 H17 . . 119.4
C16 C17 H17 . . 119.4
C17 C18 C19 . . 117.0(6)
C17 C18 H18 . . 121.5
C19 C18 H18 . . 121.5
N4 C19 C18 . . 129.2(6)
N4 C19 C14 . . 107.3(5)
C18 C19 C14 . . 123.5(5)
S1 C20 H20A . . 109.5
S1 C20 H20B . . 109.5
H20A C20 H20B . . 109.5
S1 C20 H20C . . 109.5
H20A C20 H20C . . 109.5
H20B C20 H20C . . 109.5
S1 C21 H21A . . 109.5
S1 C21 H21B . . 109.5
H21A C21 H21B . . 109.5
S1 C21 H21C . . 109.5
H21A C21 H21C . . 109.5
H21B C21 H21C . . 109.5

loop_
_geom_bond_atom_site_label_1
_geom_bond_atom_site_label_2
_geom_bond_site_symmetry_2
_geom_bond_distance
_geom_bond_publ_flag
Ni1 O1 . 1.845(4) yes
Ni1 O1 3_666 1.845(4) ?
Ni1 N2 3_666 1.861(4) ?
Ni1 N2 . 1.861(4) yes
Cl1 C3 . 1.745(6) ?
S1 O2 . 1.510(4) ?
S1 C20 . 1.769(6) ?
S1 C21 . 1.786(6) ?
O1 C10 . 1.301(6) ?
N1 C7 . 1.351(6) ?
N1 C6 . 1.372(7) ?
N1 H1N . 0.88(4) ?
N2 C9 . 1.300(6) ?
N2 N3 . 1.413(6) ?
N3 C10 . 1.297(6) ?
N4 C19 . 1.378(7) ?
N4 C13 . 1.378(7) ?
N4 H4N . 0.88(3) ?
C1 C2 . 1.403(7) ?
C1 C6 . 1.403(7) ?
C1 C8 . 1.446(7) ?
C2 C3 . 1.370(7) ?
C2 H2 . 0.9500 ?
C3 C4 . 1.405(8) ?
C4 C5 . 1.374(8) ?
C4 H4 . 0.9500 ?
C5 C6 . 1.395(7) ?
C5 H5 . 0.9500 ?
C7 C8 . 1.382(7) ?
C7 H7 . 0.9500 ?
C8 C9 . 1.425(7) ?
C9 H9 . 0.9500 ?
C10 C11 . 1.510(7) ?
C11 C12 . 1.499(8) ?
C11 H11A . 0.9900 ?
C11 H11B . 0.9900 ?
C12 C13 . 1.358(7) ?
C12 C14 . 1.438(7) ?
C13 H13 . 0.9500 ?
C14 C19 . 1.402(8) ?
C14 C15 . 1.408(7) ?
C15 C16 . 1.379(8) ?
C15 H15 . 0.9500 ?
C16 C17 . 1.398(8) ?
C16 H16 . 0.9500 ?
C17 C18 . 1.383(8) ?
C17 H17 . 0.9500 ?
C18 C19 . 1.384(8) ?
C18 H18 . 0.9500 ?
C20 H20A . 0.9800 ?
C20 H20B . 0.9800 ?
C20 H20C . 0.9800 ?
C21 H21A . 0.9800 ?
C21 H21B . 0.9800 ?
C21 H21C . 0.9800 ?

loop_
_geom_hbond_atom_site_label_D
_geom_hbond_atom_site_label_H
_geom_hbond_atom_site_label_A
_geom_hbond_site_symmetry_A
_geom_hbond_distance_DH
_geom_hbond_distance_HA
_geom_hbond_distance_DA
_geom_hbond_angle_DHA
_geom_hbond_publ_flag
N1 H1N O2 . 0.88(4) 1.90(5) 2.766(6) 167(6) yes
N4 H4N O2 2 0.88(3) 2.05(3) 2.887(6) 158(6) yes

loop_
_geom_torsion_atom_site_label_1
_geom_torsion_atom_site_label_2
_geom_torsion_atom_site_label_3
_geom_torsion_atom_site_label_4
_geom_torsion_site_symmetry_1
_geom_torsion
N2 Ni1 O1 C10 3_666 175.5(4)
N2 Ni1 O1 C10 . -4.5(4)
O1 Ni1 N2 C9 . -167.7(5)
O1 Ni1 N2 C9 3_666 12.3(5)
O1 Ni1 N2 N3 . 4.7(3)
O1 Ni1 N2 N3 3_666 -175.3(3)
C9 N2 N3 C10 . 169.3(5)
Ni1 N2 N3 C10 . -3.8(5)
C6 C1 C2 C3 . 0.3(8)
C8 C1 C2 C3 . 177.8(6)
C1 C2 C3 C4 . 0.5(9)
C1 C2 C3 Cl1 . -177.1(4)
C2 C3 C4 C5 . -0.4(9)
Cl1 C3 C4 C5 . 177.3(5)
C3 C4 C5 C6 . -0.6(9)
C7 N1 C6 C5 . 179.2(6)
C7 N1 C6 C1 . 0.5(7)
C4 C5 C6 N1 . -177.1(6)
C4 C5 C6 C1 . 1.4(9)
C2 C1 C6 N1 . 177.5(5)
C8 C1 C6 N1 . -0.7(6)
C2 C1 C6 C5 . -1.3(9)
C8 C1 C6 C5 . -179.4(5)
C6 N1 C7 C8 . -0.2(7)
N1 C7 C8 C9 . -176.8(6)
N1 C7 C8 C1 . -0.2(7)
C2 C1 C8 C7 . -177.2(6)
C6 C1 C8 C7 . 0.6(6)
C2 C1 C8 C9 . -0.3(10)
C6 C1 C8 C9 . 177.4(5)
N3 N2 C9 C8 . -1.3(9)
Ni1 N2 C9 C8 . 170.9(5)
C7 C8 C9 N2 . -10.9(11)
C1 C8 C9 N2 . 173.1(6)
N2 N3 C10 O1 . 0.0(7)
N2 N3 C10 C11 . -179.2(4)
Ni1 O1 C10 N3 . 3.8(7)
Ni1 O1 C10 C11 . -177.0(4)
N3 C10 C11 C12 . 113.6(6)
O1 C10 C11 C12 . -65.7(6)
C10 C11 C12 C13 . -91.7(7)
C10 C11 C12 C14 . 88.7(7)
C14 C12 C13 N4 . -0.6(6)
C11 C12 C13 N4 . 179.8(5)
C19 N4 C13 C12 . -0.5(6)
C13 C12 C14 C19 . 1.4(6)
C11 C12 C14 C19 . -178.9(5)
C13 C12 C14 C15 . 178.9(6)
C11 C12 C14 C15 . -1.4(10)
C19 C14 C15 C16 . 1.0(8)
C12 C14 C15 C16 . -176.3(6)
C14 C15 C16 C17 . 0.0(8)
C15 C16 C17 C18 . -1.4(9)
C16 C17 C18 C19 . 1.6(8)
C13 N4 C19 C18 . -177.5(5)
C13 N4 C19 C14 . 1.4(6)
C17 C18 C19 N4 . 178.2(5)
C17 C18 C19 C14 . -0.5(8)
C15 C14 C19 N4 . -179.7(5)
C12 C14 C19 N4 . -1.7(6)
C15 C14 C19 C18 . -0.8(8)
C12 C14 C19 C18 . 177.3(5)
